data_7216005
loop_
_publ_author_name
'Ge, Yu'
'Li, Ni-Ya'
'Ji, Xue-Ying'
'Wang, Jun-Feng'
'Liu, Dong'
'Tang, Xiao-Yan'

_publ_section_title
;
 Assembly of a series of zinc coordination polymers based on
 1,4-bis[2-(4-pyridyl)ethenyl]-2,3,5,6-tetramethylbenzene and
 1,3-benzenedicarboxylate derivatives
;
_journal_issue 29
_journal_name_full CrystEngComm
_journal_page_first 6621
_journal_paper_doi 10.1039/c4ce00696h
_journal_volume 16
_journal_year 2014
_chemical_formula_moiety 'C33 H28 N2 O7 Zn2'
_chemical_formula_sum 'C33 H28 N2 O7 Zn2'
_chemical_formula_weight 695.35
_chemical_name_systematic
; 
 ? 
;
_space_group_IT_number 14
_symmetry_cell_setting monoclinic
_symmetry_space_group_name_Hall '-P 2ybc'
_symmetry_space_group_name_H-M 'P 1 21/c 1'
_atom_sites_solution_hydrogens geom
_atom_sites_solution_primary direct
_atom_sites_solution_secondary difmap
_audit_creation_method SHELXL-97
_cell_angle_alpha 90.00
_cell_angle_beta 98.76(3)
_cell_angle_gamma 90.00
_cell_formula_units_Z 4
_cell_length_a 18.621(4)
_cell_length_b 9.7191(19)
_cell_length_c 17.267(4)
_cell_measurement_temperature 223(2)
_cell_volume 3088.5(12)
_computing_cell_refinement 'Bruker SMART'
_computing_data_collection 'Bruker SMART'
_computing_data_reduction 'Bruker SAINT'
_computing_molecular_graphics Diamond
_computing_publication_material 'SHELXTL and PLATON (Spek, 2009)'
_computing_structure_refinement SHELXTL
_computing_structure_solution 'SHELXTL (Sheldrick, 2008)'
_diffrn_ambient_temperature 223(2)
_diffrn_measured_fraction_theta_full 0.992
_diffrn_measured_fraction_theta_max 0.992
_diffrn_measurement_device_type 'CCD area detector'
_diffrn_measurement_method 'phi and omega scans'
_diffrn_radiation_monochromator graphite
_diffrn_radiation_source 'fine-focus sealed tube'
_diffrn_radiation_type MoK\a
_diffrn_radiation_wavelength 0.71073
_diffrn_reflns_av_R_equivalents 0.0520
_diffrn_reflns_av_sigmaI/netI 0.0605
_diffrn_reflns_limit_h_max 22
_diffrn_reflns_limit_h_min -15
_diffrn_reflns_limit_k_max 10
_diffrn_reflns_limit_k_min -11
_diffrn_reflns_limit_l_max 16
_diffrn_reflns_limit_l_min -20
_diffrn_reflns_number 14288
_diffrn_reflns_theta_full 25.05
_diffrn_reflns_theta_max 25.05
_diffrn_reflns_theta_min 2.21
_diffrn_standards_decay_% 0
_diffrn_standards_interval_count 0
_diffrn_standards_interval_time 0
_diffrn_standards_number 0
_exptl_absorpt_coefficient_mu 1.604
_exptl_absorpt_correction_T_max 0.7192
_exptl_absorpt_correction_T_min 0.6623
_exptl_absorpt_correction_type multi-scan
_exptl_absorpt_process_details 'Sadabs, (Sheldrick 2001)'
_exptl_crystal_colour yellow
_exptl_crystal_density_diffrn 1.495
_exptl_crystal_density_method 'not measured'
_exptl_crystal_description blcok
_exptl_crystal_F_000 1424
_exptl_crystal_size_max 0.28
_exptl_crystal_size_mid 0.25
_exptl_crystal_size_min 0.22
_refine_diff_density_max 1.041
_refine_diff_density_min -0.734
_refine_diff_density_rms 0.139
_refine_ls_extinction_method none
_refine_ls_goodness_of_fit_ref 0.991
_refine_ls_hydrogen_treatment constr
_refine_ls_matrix_type full
_refine_ls_number_parameters 401
_refine_ls_number_reflns 5434
_refine_ls_number_restraints 0
_refine_ls_restrained_S_all 0.991
_refine_ls_R_factor_all 0.1085
_refine_ls_R_factor_gt 0.0792
_refine_ls_shift/su_max 0.001
_refine_ls_shift/su_mean 0.000
_refine_ls_structure_factor_coef Fsqd
_refine_ls_weighting_details 'calc w=1/[\s^2^(Fo^2^)+(0.1688P)^2^+0.0000P] where P=(Fo^2^+2Fc^2^)/3'
_refine_ls_weighting_scheme calc
_refine_ls_wR_factor_gt 0.2100
_refine_ls_wR_factor_ref 0.2447
_reflns_number_gt 3716
_reflns_number_total 5434
_reflns_threshold_expression >2sigma(I)
_cod_data_source_file c4ce00696h2.cif
_cod_data_source_block 5
_cod_depositor_comments
;
The following automatic conversions were performed:

'_symmetry_cell_setting' value 'Monoclinic' changed to 'monoclinic'
according to
/usr/data/users/saulius/crontab/automatic-downloads/rss-feeds/RSC/lib/dictionaries/cif_core.dic
dictionary named 'cif_core.dic' version 2.4.2 from 2011-04-26.

Automatic conversion script
Id: cif_fix_values 2281 2013-09-26 08:29:07Z andrius 

 Adding full bibliography for 7216001--7216005.cif.
;
_cod_original_sg_symbol_H-M 'P 21/c'
_cod_database_code 7216005

loop_
_symmetry_equiv_pos_as_xyz
'x, y, z'
'-x, y+1/2, -z+1/2'
'-x, -y, -z'
'x, -y-1/2, z-1/2'

loop_
_atom_site_label
_atom_site_type_symbol
_atom_site_fract_x
_atom_site_fract_y
_atom_site_fract_z
_atom_site_U_iso_or_equiv
_atom_site_adp_type
_atom_site_occupancy
_atom_site_symmetry_multiplicity
_atom_site_calc_flag
_atom_site_refinement_flags
Zn1 Zn 0.51601(4) 0.41713(9) 0.15570(4) 0.0512(3) Uani 1 1 d .
Zn2 Zn 0.65928(5) 0.61251(10) 0.17833(4) 0.0562(3) Uani 1 1 d .
N1 N 0.4149(3) 0.4906(6) 0.1504(3) 0.0476(13) Uani 1 1 d .
N2 N -0.2572(3) 1.4765(7) 0.1746(3) 0.0546(14) Uani 1 1 d .
O1 O 0.5538(3) 0.4263(5) 0.2711(2) 0.0497(11) Uani 1 1 d .
O2 O 0.6398(3) 0.5893(6) 0.2868(2) 0.0558(12) Uani 1 1 d .
O3 O 0.7251(3) 0.7806(6) 0.5469(3) 0.0681(15) Uani 1 1 d .
O4 O 0.6787(3) 0.6988(5) 0.6494(2) 0.0585(12) Uani 1 1 d .
O5 O 0.5473(2) 0.2673(5) 0.6284(2) 0.0475(10) Uani 1 1 d .
O6 O 0.4913(2) 0.1916(6) 0.5139(2) 0.0542(12) Uani 1 1 d .
O7 O 0.5775(2) 0.5434(6) 0.1121(2) 0.0551(12) Uani 1 1 d .
H7A H 0.5669 0.5891 0.0699 0.083 Uiso 1 1 d R
C1 C 0.3642(4) 0.4867(10) 0.0868(4) 0.065(2) Uani 1 1 d .
H1 H 0.3734 0.4340 0.0438 0.078 Uiso 1 1 calc R
C2 C 0.3002(4) 0.5548(11) 0.0813(4) 0.076(3) Uani 1 1 d .
H2 H 0.2661 0.5472 0.0354 0.091 Uiso 1 1 calc R
C3 C 0.2846(5) 0.6344(11) 0.1416(5) 0.075(2) Uani 1 1 d .
C4 C 0.3388(5) 0.6464(11) 0.2074(5) 0.074(2) Uani 1 1 d .
H4 H 0.3322 0.7057 0.2487 0.089 Uiso 1 1 calc R
C5 C 0.4021(4) 0.5699(9) 0.2110(4) 0.064(2) Uani 1 1 d .
H5 H 0.4368 0.5734 0.2566 0.076 Uiso 1 1 calc R
C6 C 0.2186(5) 0.7197(13) 0.1425(5) 0.094(4) Uani 1 1 d .
H6 H 0.2174 0.7710 0.1884 0.113 Uiso 1 1 calc R
C7 C 0.1634(4) 0.7329(10) 0.0896(5) 0.069(2) Uani 1 1 d .
H7 H 0.1617 0.6803 0.0436 0.083 Uiso 1 1 calc R
C8 C 0.1012(4) 0.8268(9) 0.0962(4) 0.0611(19) Uani 1 1 d .
C9 C 0.1085(4) 0.9701(10) 0.0891(4) 0.0627(19) Uani 1 1 d .
C10 C 0.0517(5) 1.0577(10) 0.0981(5) 0.068(2) Uani 1 1 d .
C11 C -0.0128(4) 1.0015(9) 0.1150(5) 0.064(2) Uani 1 1 d .
C12 C -0.0210(4) 0.8609(10) 0.1233(5) 0.067(2) Uani 1 1 d .
C13 C 0.0354(4) 0.7691(10) 0.1121(5) 0.069(2) Uani 1 1 d .
C14 C -0.0775(5) 1.0902(10) 0.1225(5) 0.071(2) Uani 1 1 d .
H14 H -0.1224 1.0608 0.0951 0.085 Uiso 1 1 calc R
C15 C -0.0781(5) 1.2040(11) 0.1631(5) 0.074(2) Uani 1 1 d .
H15 H -0.0339 1.2320 0.1925 0.089 Uiso 1 1 calc R
C16 C -0.1425(4) 1.2929(10) 0.1668(5) 0.0636(19) Uani 1 1 d .
C17 C -0.2125(5) 1.2650(9) 0.1297(5) 0.068(2) Uani 1 1 d .
H17 H -0.2225 1.1837 0.1006 0.082 Uiso 1 1 calc R
C18 C -0.2673(4) 1.3588(9) 0.1362(4) 0.0602(18) Uani 1 1 d .
H18 H -0.3146 1.3373 0.1117 0.072 Uiso 1 1 calc R
C19 C -0.1892(4) 1.5021(9) 0.2104(5) 0.0622(18) Uani 1 1 d .
H19 H -0.1805 1.5847 0.2386 0.075 Uiso 1 1 calc R
C20 C -0.1325(4) 1.4160(9) 0.2081(5) 0.066(2) Uani 1 1 d .
H20 H -0.0861 1.4394 0.2344 0.080 Uiso 1 1 calc R
C21 C 0.1810(5) 1.0317(12) 0.0703(5) 0.080(3) Uani 1 1 d .
H21A H 0.1726 1.0755 0.0192 0.120 Uiso 1 1 calc R
H21B H 0.2165 0.9588 0.0702 0.120 Uiso 1 1 calc R
H21C H 0.1990 1.0994 0.1098 0.120 Uiso 1 1 calc R
C22 C 0.0606(5) 1.2129(10) 0.0865(5) 0.078(2) Uani 1 1 d .
H22A H 0.0135 1.2536 0.0684 0.117 Uiso 1 1 calc R
H22B H 0.0925 1.2285 0.0479 0.117 Uiso 1 1 calc R
H22C H 0.0814 1.2546 0.1359 0.117 Uiso 1 1 calc R
C23 C -0.0906(5) 0.8004(11) 0.1454(7) 0.088(3) Uani 1 1 d .
H23A H -0.1203 0.8738 0.1617 0.131 Uiso 1 1 calc R
H23B H -0.0785 0.7356 0.1881 0.131 Uiso 1 1 calc R
H23C H -0.1173 0.7533 0.1005 0.131 Uiso 1 1 calc R
C24 C 0.0271(5) 0.6175(11) 0.1158(6) 0.083(3) Uani 1 1 d .
H24A H 0.0704 0.5734 0.1026 0.125 Uiso 1 1 calc R
H24B H -0.0148 0.5890 0.0789 0.125 Uiso 1 1 calc R
H24C H 0.0204 0.5910 0.1684 0.125 Uiso 1 1 calc R
C25 C 0.6026(3) 0.4919(7) 0.3998(3) 0.0392(13) Uani 1 1 d .
C26 C 0.6458(3) 0.5895(6) 0.4470(3) 0.0406(13) Uani 1 1 d .
H26 H 0.6717 0.6575 0.4241 0.049 Uiso 1 1 calc R
C27 C 0.6490(3) 0.5825(6) 0.5287(3) 0.0410(13) Uani 1 1 d .
C28 C 0.6135(3) 0.4810(7) 0.5613(3) 0.0386(13) Uani 1 1 d .
H28 H 0.6169 0.4768 0.6161 0.046 Uiso 1 1 calc R
C29 C 0.5721(3) 0.3825(7) 0.5154(3) 0.0393(13) Uani 1 1 d .
C30 C 0.5664(3) 0.3911(6) 0.4338(3) 0.0382(13) Uani 1 1 d .
H30 H 0.5375 0.3273 0.4021 0.046 Uiso 1 1 calc R
C31 C 0.5984(3) 0.5053(7) 0.3118(3) 0.0418(14) Uani 1 1 d .
C32 C 0.6898(4) 0.6969(7) 0.5768(3) 0.0497(15) Uani 1 1 d .
C33 C 0.5333(3) 0.2732(7) 0.5530(3) 0.0436(14) Uani 1 1 d .

loop_
_atom_site_aniso_label
_atom_site_aniso_U_11
_atom_site_aniso_U_22
_atom_site_aniso_U_33
_atom_site_aniso_U_23
_atom_site_aniso_U_13
_atom_site_aniso_U_12
Zn1 0.0509(5) 0.0683(6) 0.0330(4) -0.0037(3) 0.0016(3) 0.0071(4)
Zn2 0.0593(5) 0.0697(6) 0.0390(4) 0.0081(3) 0.0056(3) 0.0051(4)
N1 0.042(3) 0.070(4) 0.030(2) -0.008(2) 0.0022(19) 0.013(3)
N2 0.057(3) 0.061(4) 0.049(3) 0.010(3) 0.015(2) 0.015(3)
O1 0.065(3) 0.063(3) 0.0197(18) -0.0038(18) 0.0003(17) 0.002(2)
O2 0.068(3) 0.075(3) 0.0239(19) 0.004(2) 0.0058(19) -0.010(3)
O3 0.094(4) 0.066(3) 0.046(2) -0.007(2) 0.014(2) -0.029(3)
O4 0.091(3) 0.056(3) 0.0259(19) -0.0041(19) 0.001(2) -0.004(3)
O5 0.060(3) 0.055(3) 0.0258(18) 0.0043(18) 0.0021(16) -0.012(2)
O6 0.056(2) 0.072(3) 0.033(2) 0.000(2) 0.0015(18) -0.020(2)
O7 0.051(2) 0.078(3) 0.033(2) 0.019(2) -0.0029(17) -0.008(2)
C1 0.053(4) 0.103(6) 0.035(3) -0.019(4) -0.007(3) 0.021(4)
C2 0.063(4) 0.116(7) 0.043(4) -0.012(4) -0.008(3) 0.033(5)
C3 0.064(4) 0.109(7) 0.050(4) -0.006(4) 0.004(3) 0.034(5)
C4 0.066(4) 0.103(7) 0.052(4) -0.027(4) 0.001(3) 0.019(5)
C5 0.054(4) 0.087(6) 0.046(4) -0.019(4) -0.004(3) 0.013(4)
C6 0.081(6) 0.144(10) 0.052(4) -0.020(5) -0.009(4) 0.057(6)
C7 0.065(4) 0.086(6) 0.057(4) -0.001(4) 0.012(3) 0.016(4)
C8 0.048(4) 0.077(5) 0.058(4) 0.003(4) 0.009(3) 0.012(4)
C9 0.047(4) 0.083(5) 0.056(4) 0.009(4) 0.003(3) 0.014(4)
C10 0.066(5) 0.074(5) 0.065(5) 0.010(4) 0.011(4) 0.014(4)
C11 0.049(4) 0.073(5) 0.071(5) 0.011(4) 0.006(3) 0.019(4)
C12 0.044(4) 0.092(6) 0.068(5) 0.005(4) 0.014(3) 0.005(4)
C13 0.053(4) 0.087(6) 0.068(4) 0.008(4) 0.007(3) 0.008(4)
C14 0.061(4) 0.083(6) 0.070(5) 0.001(4) 0.012(4) 0.015(4)
C15 0.062(4) 0.095(7) 0.063(4) -0.003(5) 0.002(3) 0.009(5)
C16 0.049(4) 0.081(5) 0.063(4) 0.002(4) 0.016(3) 0.005(4)
C17 0.072(5) 0.065(5) 0.066(4) -0.010(4) 0.006(4) 0.009(4)
C18 0.050(4) 0.075(5) 0.054(4) -0.007(4) 0.003(3) 0.006(4)
C19 0.055(4) 0.068(5) 0.063(4) 0.002(4) 0.009(3) -0.003(4)
C20 0.050(4) 0.080(6) 0.065(5) 0.007(4) -0.002(3) -0.008(4)
C21 0.063(5) 0.102(7) 0.074(5) 0.013(5) 0.011(4) 0.008(5)
C22 0.072(5) 0.086(6) 0.079(5) 0.013(5) 0.023(4) 0.011(5)
C23 0.058(5) 0.091(7) 0.116(7) 0.007(6) 0.019(4) 0.002(5)
C24 0.063(5) 0.087(7) 0.100(7) 0.010(5) 0.016(4) -0.005(5)
C25 0.044(3) 0.054(3) 0.019(2) -0.004(2) 0.002(2) 0.007(3)
C26 0.049(3) 0.046(3) 0.026(3) -0.004(2) 0.004(2) 0.001(3)
C27 0.044(3) 0.049(3) 0.028(3) -0.005(2) -0.001(2) 0.004(3)
C28 0.039(3) 0.056(4) 0.020(2) -0.006(2) 0.002(2) 0.005(3)
C29 0.042(3) 0.051(3) 0.024(3) -0.004(2) 0.001(2) 0.007(3)
C30 0.038(3) 0.051(3) 0.024(2) -0.008(2) 0.000(2) 0.003(3)
C31 0.049(3) 0.051(3) 0.024(3) 0.004(2) -0.001(2) 0.007(3)
C32 0.065(4) 0.055(4) 0.029(3) -0.009(3) 0.004(3) 0.000(3)
C33 0.043(3) 0.057(4) 0.030(3) -0.002(3) 0.001(2) -0.007(3)

loop_
_atom_type_symbol
_atom_type_description
_atom_type_scat_dispersion_real
_atom_type_scat_dispersion_imag
_atom_type_scat_source
C C 0.0033 0.0016 'International Tables Vol C Tables 4.2.6.8 and 6.1.1.4'
H H 0.0000 0.0000 'International Tables Vol C Tables 4.2.6.8 and 6.1.1.4'
N N 0.0061 0.0033 'International Tables Vol C Tables 4.2.6.8 and 6.1.1.4'
O O 0.0106 0.0060 'International Tables Vol C Tables 4.2.6.8 and 6.1.1.4'
Zn Zn 0.2839 1.4301 'International Tables Vol C Tables 4.2.6.8 and 6.1.1.4'

loop_
_geom_angle_atom_site_label_1
_geom_angle_atom_site_label_2
_geom_angle_atom_site_label_3
_geom_angle
_geom_angle_site_symmetry_1
_geom_angle_site_symmetry_3
O7 Zn1 O5 105.9(2) . 4_565
O7 Zn1 N1 111.6(2) . .
O5 Zn1 N1 128.7(2) 4_565 .
O7 Zn1 O1 102.84(19) . .
O5 Zn1 O1 101.93(18) 4_565 .
N1 Zn1 O1 102.36(19) . .
O7 Zn2 O4 110.1(2) . 4_575
O7 Zn2 O2 106.7(2) . .
O4 Zn2 O2 114.8(2) 4_575 .
O7 Zn2 N2 107.3(2) . 1_645
O4 Zn2 N2 115.3(2) 4_575 1_645
O2 Zn2 N2 101.9(2) . 1_645
C1 N1 C5 117.8(6) . .
C1 N1 Zn1 124.7(5) . .
C5 N1 Zn1 116.4(4) . .
C18 N2 C19 116.2(6) . .
C18 N2 Zn2 121.6(5) . 1_465
C19 N2 Zn2 122.2(6) . 1_465
C31 O1 Zn1 132.8(4) . .
C31 O2 Zn2 128.1(4) . .
C32 O4 Zn2 108.9(4) . 4_576
C33 O5 Zn1 105.1(4) . 4_566
Zn2 O7 Zn1 117.9(2) . .
Zn2 O7 H7A 113.2 . .
Zn1 O7 H7A 126.8 . .
N1 C1 C2 123.3(7) . .
N1 C1 H1 118.4 . .
C2 C1 H1 118.4 . .
C1 C2 C3 120.8(7) . .
C1 C2 H2 119.6 . .
C3 C2 H2 119.6 . .
C2 C3 C4 117.1(7) . .
C2 C3 C6 126.7(7) . .
C4 C3 C6 116.0(8) . .
C5 C4 C3 119.5(7) . .
C5 C4 H4 120.3 . .
C3 C4 H4 120.3 . .
N1 C5 C4 121.4(6) . .
N1 C5 H5 119.3 . .
C4 C5 H5 119.3 . .
C7 C6 C3 128.9(9) . .
C7 C6 H6 115.6 . .
C3 C6 H6 115.6 . .
C6 C7 C8 123.9(8) . .
C6 C7 H7 118.1 . .
C8 C7 H7 118.1 . .
C9 C8 C13 120.5(7) . .
C9 C8 C7 120.9(7) . .
C13 C8 C7 118.6(8) . .
C10 C9 C8 120.9(8) . .
C10 C9 C21 119.2(8) . .
C8 C9 C21 119.8(7) . .
C9 C10 C11 118.7(9) . .
C9 C10 C22 119.4(8) . .
C11 C10 C22 121.9(8) . .
C12 C11 C10 121.4(7) . .
C12 C11 C14 117.1(8) . .
C10 C11 C14 121.5(8) . .
C11 C12 C13 120.9(7) . .
C11 C12 C23 121.1(8) . .
C13 C12 C23 118.0(9) . .
C12 C13 C8 117.4(9) . .
C12 C13 C24 122.5(8) . .
C8 C13 C24 120.1(8) . .
C15 C14 C11 127.1(9) . .
C15 C14 H14 116.4 . .
C11 C14 H14 116.4 . .
C14 C15 C16 125.9(8) . .
C14 C15 H15 117.0 . .
C16 C15 H15 117.0 . .
C17 C16 C20 116.6(7) . .
C17 C16 C15 124.9(8) . .
C20 C16 C15 118.4(7) . .
C18 C17 C16 119.0(8) . .
C18 C17 H17 120.5 . .
C16 C17 H17 120.5 . .
N2 C18 C17 124.0(7) . .
N2 C18 H18 118.0 . .
C17 C18 H18 118.0 . .
N2 C19 C20 123.8(8) . .
N2 C19 H19 118.1 . .
C20 C19 H19 118.1 . .
C19 C20 C16 120.2(7) . .
C19 C20 H20 119.9 . .
C16 C20 H20 119.9 . .
C9 C21 H21A 109.5 . .
C9 C21 H21B 109.5 . .
H21A C21 H21B 109.5 . .
C9 C21 H21C 109.5 . .
H21A C21 H21C 109.5 . .
H21B C21 H21C 109.5 . .
C10 C22 H22A 109.5 . .
C10 C22 H22B 109.5 . .
H22A C22 H22B 109.5 . .
C10 C22 H22C 109.5 . .
H22A C22 H22C 109.5 . .
H22B C22 H22C 109.5 . .
C12 C23 H23A 109.5 . .
C12 C23 H23B 109.5 . .
H23A C23 H23B 109.5 . .
C12 C23 H23C 109.5 . .
H23A C23 H23C 109.5 . .
H23B C23 H23C 109.5 . .
C13 C24 H24A 109.5 . .
C13 C24 H24B 109.5 . .
H24A C24 H24B 109.5 . .
C13 C24 H24C 109.5 . .
H24A C24 H24C 109.5 . .
H24B C24 H24C 109.5 . .
C30 C25 C26 120.2(5) . .
C30 C25 C31 122.5(5) . .
C26 C25 C31 117.2(6) . .
C27 C26 C25 118.6(6) . .
C27 C26 H26 120.7 . .
C25 C26 H26 120.7 . .
C28 C27 C26 120.2(5) . .
C28 C27 C32 122.6(5) . .
C26 C27 C32 117.1(6) . .
C27 C28 C29 121.7(5) . .
C27 C28 H28 119.2 . .
C29 C28 H28 119.2 . .
C28 C29 C30 118.7(6) . .
C28 C29 C33 120.3(5) . .
C30 C29 C33 121.0(5) . .
C25 C30 C29 120.5(5) . .
C25 C30 H30 119.7 . .
C29 C30 H30 119.7 . .
O2 C31 O1 126.6(5) . .
O2 C31 C25 117.6(5) . .
O1 C31 C25 115.8(6) . .
O3 C32 O4 125.3(6) . .
O3 C32 C27 121.1(5) . .
O4 C32 C27 113.5(6) . .
O6 C33 O5 122.4(6) . .
O6 C33 C29 121.8(5) . .
O5 C33 C29 115.8(5) . .

loop_
_geom_bond_atom_site_label_1
_geom_bond_atom_site_label_2
_geom_bond_distance
_geom_bond_site_symmetry_2
Zn1 O7 1.910(5) .
Zn1 O5 1.965(5) 4_565
Zn1 N1 2.003(5) .
Zn1 O1 2.011(4) .
Zn2 O7 1.884(4) .
Zn2 O4 1.949(5) 4_575
Zn2 O2 1.975(4) .
Zn2 N2 2.049(6) 1_645
N1 C1 1.335(8) .
N1 C5 1.351(9) .
N2 C18 1.322(10) .
N2 C19 1.346(10) .
N2 Zn2 2.049(6) 1_465
O1 C31 1.264(8) .
O2 C31 1.244(8) .
O3 C32 1.210(9) .
O4 C32 1.300(8) .
O4 Zn2 1.949(5) 4_576
O5 C33 1.289(7) .
O5 Zn1 1.965(5) 4_566
O6 C33 1.239(7) .
O7 H7A 0.8499 .
C1 C2 1.354(11) .
C1 H1 0.9400 .
C2 C3 1.362(12) .
C2 H2 0.9400 .
C3 C4 1.405(11) .
C3 C6 1.485(12) .
C4 C5 1.386(11) .
C4 H4 0.9400 .
C5 H5 0.9400 .
C6 C7 1.274(11) .
C6 H6 0.9400 .
C7 C8 1.492(11) .
C7 H7 0.9400 .
C8 C9 1.406(13) .
C8 C13 1.413(12) .
C9 C10 1.385(12) .
C9 C21 1.555(12) .
C10 C11 1.390(12) .
C10 C22 1.534(13) .
C11 C12 1.385(13) .
C11 C14 1.503(11) .
C12 C13 1.412(12) .
C12 C23 1.525(12) .
C13 C24 1.484(13) .
C14 C15 1.310(13) .
C14 H14 0.9400 .
C15 C16 1.487(12) .
C15 H15 0.9400 .
C16 C17 1.388(12) .
C16 C20 1.390(12) .
C17 C18 1.386(11) .
C17 H17 0.9400 .
C18 H18 0.9400 .
C19 C20 1.353(12) .
C19 H19 0.9400 .
C20 H20 0.9400 .
C21 H21A 0.9700 .
C21 H21B 0.9700 .
C21 H21C 0.9700 .
C22 H22A 0.9700 .
C22 H22B 0.9700 .
C22 H22C 0.9700 .
C23 H23A 0.9700 .
C23 H23B 0.9700 .
C23 H23C 0.9700 .
C24 H24A 0.9700 .
C24 H24B 0.9700 .
C24 H24C 0.9700 .
C25 C30 1.371(9) .
C25 C26 1.419(8) .
C25 C31 1.514(7) .
C26 C27 1.404(8) .
C26 H26 0.9400 .
C27 C28 1.355(9) .
C27 C32 1.520(8) .
C28 C29 1.398(8) .
C28 H28 0.9400 .
C29 C30 1.399(7) .
C29 C33 1.489(9) .
C30 H30 0.9400 .

loop_
_geom_hbond_atom_site_label_D
_geom_hbond_atom_site_label_H
_geom_hbond_atom_site_label_A
_geom_hbond_distance_DH
_geom_hbond_distance_HA
_geom_hbond_distance_DA
_geom_hbond_angle_DHA
_geom_hbond_site_symmetry_A
O7 H7A O6 0.85 1.94 2.756(6) 159.3 2_655
